data_8101124
loop_
_publ_author_name
'Morsali, Ali'
'Ramazani, Ali'
'Jamali, Fahimeh'
'Gouranlou, Farideh'

_publ_section_title
;Crystal structure of pyridine-2-carbaldehyde thiosemicarbazonium perchlorate,
 (C~7~H~9~N~4~S)(ClO~4~)
;
_journal_issue 4
_journal_name_full 'Zeitschrift f\"ur Kristallographie - New Crystal Structures'
_journal_page_first 607
_journal_page_last 608
_journal_volume 216
_journal_year 2001
_chemical_formula_moiety 'C7 H9 N4 S1 1+, Cl1 O4 1-'
_chemical_formula_structural '(C7 H9 N4 S1) (Cl O4)'
_chemical_formula_sum 'C7 H9 Cl N4 O4 S'
_chemical_formula_weight 280.69
_chemical_melting_point 215
_space_group_IT_number 2
_symmetry_cell_setting triclinic
_symmetry_space_group_name_Hall '-P 1'
_symmetry_space_group_name_H-M 'P -1'
_cell_angle_alpha 104.836(3)
_cell_angle_beta 99.612(3)
_cell_angle_gamma 101.635(3)
_cell_formula_units_Z 2
_cell_length_a 7.5560(11)
_cell_length_b 8.6238(12)
_cell_length_c 8.9656(13)
_cell_measurement_temperature 110(2)
_cell_volume 538.18(13)
_diffrn_ambient_temperature 110(2)
_exptl_crystal_density_diffrn 1.732
_cod_depositor_comments
;
The following automatic conversions were performed:
'_symmetry_cell_setting' value 'Triclinic' changed to 'triclinic'
according to '/home/saulius/struct/CIF-dictionaries/cif_core.dic'
dictionary named 'cif_core.dic' version 2.4.1 from 2010-06-29.

Automatic conversion script
Id: cif_fix_enum 1527 2010-12-29 10:47:43Z saulius 
;
_cod_original_formula_sum 'C7 H9 Cl1 N4 O4 S1'
_cod_database_code 8101124

loop_
_symmetry_equiv_pos_as_xyz
'x, y, z'
'-x, -y, -z'

loop_
_atom_site_label
_atom_site_type_symbol
_atom_site_fract_x
_atom_site_fract_y
_atom_site_fract_z
_atom_site_U_iso_or_equiv
_atom_site_adp_type
_atom_site_occupancy
_atom_site_symmetry_multiplicity
_atom_site_Wyckoff_symbol
_atom_site_calc_flag
_atom_site_refinement_flags
_atom_site_disorder_assembly
_atom_site_disorder_group
Cl1 Cl 0.25248(8) 0.54884(7) 0.64636(7) 0.0195(2) Uani 1 2 i d . . .
O1 O 0.0892(3) 0.4303(3) 0.6463(3) 0.0374(6) Uani 1 2 i d . . .
S1 S 0.18828(9) 1.10337(8) 0.86781(8) 0.0214(2) Uani 1 2 i d . . .
N1 N 0.2448(3) 1.4231(3) 1.0007(3) 0.0190(5) Uani 1 2 i d . . .
H1 H 0.302(4) 1.435(4) 0.925(4) 0.023(8) Uiso 1 2 i d . . .
C1 C 0.1638(4) 1.2681(3) 1.0045(3) 0.0177(5) Uani 1 2 i d . . .
O2 O 0.4091(3) 0.5273(3) 0.7482(2) 0.0310(5) Uani 1 2 i d . . .
C2 C 0.3112(4) 1.7016(3) 1.1082(3) 0.0190(5) Uani 1 2 i d . . .
H2 H 0.370(4) 1.732(3) 1.036(3) 0.010(6) Uiso 1 2 i d . . .
N2 N 0.2356(3) 1.5570(3) 1.1143(3) 0.0183(5) Uani 1 2 i d . . .
O3 O 0.2325(3) 0.7133(3) 0.7073(3) 0.0341(5) Uani 1 2 i d . . .
C3 C 0.3027(3) 1.8426(3) 1.2337(3) 0.0179(5) Uani 1 2 i d . . .
N3 N 0.0733(3) 1.2579(3) 1.1161(3) 0.0227(5) Uani 1 2 i d . . .
H3B H 0.013(5) 1.171(5) 1.113(4) 0.031(9) Uiso 1 2 i d . . .
H3A H 0.061(4) 1.338(4) 1.176(4) 0.026(9) Uiso 1 2 i d . . .
O4 O 0.2829(3) 0.5252(3) 0.4898(2) 0.0272(5) Uani 1 2 i d . . .
N4 N 0.2305(3) 1.8116(3) 1.3540(3) 0.0197(5) Uani 1 2 i d . . .
H4' H 0.211(6) 1.723(6) 1.357(5) 0.066(14) Uiso 1 2 i d . . .
C4 C 0.3624(4) 2.0065(3) 1.2359(3) 0.0196(5) Uani 1 2 i d . . .
H4 H 0.422(4) 2.030(4) 1.148(4) 0.027(8) Uiso 1 2 i d . . .
C5 C 0.3455(4) 2.1325(3) 1.3603(3) 0.0217(6) Uani 1 2 i d . . .
H5 H 0.379(4) 2.246(4) 1.359(4) 0.030(8) Uiso 1 2 i d . . .
C6 C 0.2695(4) 2.0951(3) 1.4802(3) 0.0219(6) Uani 1 2 i d . . .
H6 H 0.265(4) 2.175(4) 1.560(4) 0.029(8) Uiso 1 2 i d . . .
C7 C 0.2126(4) 1.9302(3) 1.4753(3) 0.0232(6) Uani 1 2 i d . . .
H7 H 0.158(4) 1.892(4) 1.556(3) 0.019(7) Uiso 1 2 i d . . .

loop_
_atom_site_aniso_label
_atom_site_aniso_U_11
_atom_site_aniso_U_22
_atom_site_aniso_U_33
_atom_site_aniso_U_23
_atom_site_aniso_U_13
_atom_site_aniso_U_12
Cl1 0.0199(3) 0.0189(3) 0.0214(4) 0.0088(3) 0.0064(3) 0.0037(2)
O1 0.0236(11) 0.0393(13) 0.0504(14) 0.0283(11) 0.0042(10) -0.0051(9)
S1 0.0268(4) 0.0166(3) 0.0195(4) 0.0030(3) 0.0083(3) 0.0033(3)
N1 0.0233(12) 0.0176(11) 0.0154(11) 0.0042(8) 0.0063(9) 0.0034(9)
C1 0.0188(12) 0.0165(12) 0.0167(12) 0.0052(9) 0.0016(10) 0.0040(9)
O2 0.0233(11) 0.0467(13) 0.0276(11) 0.0194(10) 0.0056(9) 0.0086(9)
C2 0.0202(13) 0.0186(12) 0.0175(12) 0.0052(10) 0.0054(10) 0.0028(10)
N2 0.0201(11) 0.0176(11) 0.0158(10) 0.0036(8) 0.0032(8) 0.0048(8)
O3 0.0515(14) 0.0230(11) 0.0350(12) 0.0091(9) 0.0207(11) 0.0161(10)
C3 0.0159(12) 0.0194(13) 0.0189(12) 0.0081(10) 0.0029(10) 0.0033(10)
N3 0.0274(13) 0.0155(11) 0.0242(12) 0.0046(10) 0.0102(10) 0.0015(10)
O4 0.0338(11) 0.0323(11) 0.0192(10) 0.0081(8) 0.0093(8) 0.0133(9)
N4 0.0266(12) 0.0157(11) 0.0169(11) 0.0065(9) 0.0063(9) 0.0024(9)
C4 0.0208(13) 0.0199(13) 0.0177(12) 0.0064(10) 0.0054(10) 0.0028(10)
C5 0.0230(13) 0.0164(13) 0.0246(14) 0.0073(10) 0.0031(11) 0.0029(10)
C6 0.0247(14) 0.0169(13) 0.0205(13) 0.0012(10) 0.0041(11) 0.0037(10)
C7 0.0317(15) 0.0221(13) 0.0176(13) 0.0086(10) 0.0073(11) 0.0064(11)

loop_
_geom_bond_atom_site_label_1
_geom_bond_atom_site_label_2
_geom_bond_distance
_geom_bond_site_symmetry_2
_geom_bond_publ_flag
Cl1 O4 1.4303(19) . ?
Cl1 O3 1.432(2) . ?
Cl1 O1 1.435(2) . ?
Cl1 O2 1.444(2) . ?
S1 C1 1.687(3) . ?
N1 N2 1.352(3) . ?
N1 C1 1.365(3) . ?
N1 H1 0.88(3) . ?
C1 N3 1.314(3) . ?
C2 N2 1.282(3) . ?
C2 C3 1.450(4) . ?
C2 H2 0.91(3) . ?
C3 N4 1.349(3) . ?
C3 C4 1.389(3) . ?
N3 H3B 0.78(4) . ?
N3 H3A 0.80(3) . ?
N4 C7 1.335(4) . ?
N4 H4' 0.76(4) . ?
C4 C5 1.387(4) . ?
C4 H4 1.01(3) . ?
C5 C6 1.378(4) . ?
C5 H5 0.96(3) . ?
C6 C7 1.388(4) . ?
C6 H6 0.86(3) . ?
C7 H7 0.99(3) . ?

loop_
_cod_related_entry_id
_cod_related_entry_database
_cod_related_entry_code
1 ChemSpider 21183593
